data_7041836
loop_
_publ_author_name
'Li, Guang-Mao'
'Liu, Qiong'
'Wu, Kui'
'Yang, Zhi-Hua'
'Pan, Shi-Lie'

_publ_section_title
;
 Na2CdGe2Q6 (Q = S, Se): two metal-mixed chalcogenides with phase-matching
 abilities and large second-harmonic generation responses.
;
_journal_issue 9
_journal_name_full 'Dalton transactions (Cambridge, England : 2003)'
_journal_page_first 2778
_journal_page_last 2784
_journal_paper_doi 10.1039/c7dt00087a
_journal_volume 46
_journal_year 2017
_chemical_formula_sum 'Cd Ge2 Na2 Se6'
_chemical_formula_weight 777.32
_chemical_name_systematic
; 
 ? 
;
_space_group_IT_number 9
_symmetry_cell_setting monoclinic
_symmetry_space_group_name_Hall 'C -2yc'
_symmetry_space_group_name_H-M 'C 1 c 1'
_audit_creation_method SHELXL-97
_audit_update_record
;
2016-10-09 deposited with the CCDC.
2017-01-25 downloaded from the CCDC.
;
_cell_angle_alpha 90.00
_cell_angle_beta 98.829(7)
_cell_angle_gamma 90.00
_cell_formula_units_Z 4
_cell_length_a 7.589(4)
_cell_length_b 13.182(7)
_cell_length_c 12.069(6)
_cell_measurement_reflns_used 650
_cell_measurement_temperature 296(2)
_cell_measurement_theta_max 22.25
_cell_measurement_theta_min 3.13
_cell_volume 1193.1(11)
_computing_cell_refinement 'Bruker SMART'
_computing_data_collection 'Bruker SMART'
_computing_data_reduction 'Bruker SAINT'
_computing_molecular_graphics 'Bruker SHELXTL'
_computing_publication_material 'Bruker SHELXTL'
_computing_structure_refinement 'Bruker SHELXTL'
_computing_structure_solution 'Bruker SHELXTL'
_diffrn_ambient_temperature 296(2)
_diffrn_measured_fraction_theta_full 0.993
_diffrn_measured_fraction_theta_max 0.993
_diffrn_measurement_device_type 'CCD area detector'
_diffrn_measurement_method 'phi and omega scans'
_diffrn_radiation_monochromator graphite
_diffrn_radiation_source 'fine-focus sealed tube'
_diffrn_radiation_type MoK\a
_diffrn_radiation_wavelength 0.71073
_diffrn_reflns_av_R_equivalents 0.0525
_diffrn_reflns_av_sigmaI/netI 0.0929
_diffrn_reflns_limit_h_max 9
_diffrn_reflns_limit_h_min -8
_diffrn_reflns_limit_k_max 14
_diffrn_reflns_limit_k_min -17
_diffrn_reflns_limit_l_max 15
_diffrn_reflns_limit_l_min -14
_diffrn_reflns_number 3626
_diffrn_reflns_theta_full 27.54
_diffrn_reflns_theta_max 27.54
_diffrn_reflns_theta_min 3.09
_exptl_absorpt_coefficient_mu 25.091
_exptl_absorpt_correction_T_max 1.0000
_exptl_absorpt_correction_T_min 0.7625
_exptl_absorpt_correction_type multi-scan
_exptl_absorpt_process_details SADABS
_exptl_crystal_colour purple
_exptl_crystal_density_diffrn 4.328
_exptl_crystal_description block
_exptl_crystal_F_000 1352
_exptl_crystal_size_max 0.135
_exptl_crystal_size_mid 0.097
_exptl_crystal_size_min 0.088
_refine_diff_density_max 1.296
_refine_diff_density_min -1.432
_refine_diff_density_rms 0.318
_refine_ls_abs_structure_details 'Flack H D (1983), Acta Cryst. A39, 876-881'
_refine_ls_abs_structure_Flack 0.01(3)
_refine_ls_extinction_expression Fc^*^=kFc[1+0.001xFc^2^\l^3^/sin(2\q)]^-1/4^
_refine_ls_extinction_method noneL
_refine_ls_goodness_of_fit_ref 0.973
_refine_ls_hydrogen_treatment undef
_refine_ls_matrix_type full
_refine_ls_number_parameters 101
_refine_ls_number_reflns 2257
_refine_ls_number_restraints 2
_refine_ls_restrained_S_all 0.973
_refine_ls_R_factor_all 0.0663
_refine_ls_R_factor_gt 0.0458
_refine_ls_shift/su_max 0.000
_refine_ls_shift/su_mean 0.000
_refine_ls_structure_factor_coef Fsqd
_refine_ls_weighting_details 'calc w=1/[\s^2^(Fo^2^)+(0.0226P)^2^+0.0000P] where P=(Fo^2^+2Fc^2^)/3'
_refine_ls_weighting_scheme calc
_refine_ls_wR_factor_gt 0.0784
_refine_ls_wR_factor_ref 0.0861
_reflns_number_gt 1795
_reflns_number_total 2257
_reflns_threshold_expression >2sigma(I)
_cod_data_source_file c7dt00087a2.cif
_cod_data_source_block 161
_cod_depositor_comments
;
The following automatic conversions were performed:

'_symmetry_cell_setting' value 'Monoclinic' changed to 'monoclinic'
according to
/usr/data/users/saulius/crontab/automatic-downloads/rss-feeds/RSC/lib/dictionaries/cif_core.dic
dictionary named 'cif_core.dic' version 2.4.2 from 2011-04-26.

Automatic conversion script
Id: cif_fix_values 4268 2015-11-12 08:31:59Z antanas 

 Adding full bibliography for 7041835--7041836.cif.
;
_cod_original_cell_volume 1193.0(11)
_cod_original_sg_symbol_H-M 'Cc   '
_cod_database_code 7041836

loop_
_symmetry_equiv_pos_as_xyz
'x, y, z'
'x, -y, z+1/2'
'x+1/2, y+1/2, z'
'x+1/2, -y+1/2, z+1/2'

loop_
_atom_site_label
_atom_site_type_symbol
_atom_site_fract_x
_atom_site_fract_y
_atom_site_fract_z
_atom_site_U_iso_or_equiv
_atom_site_adp_type
_atom_site_occupancy
_atom_site_symmetry_multiplicity
_atom_site_calc_flag
Cd1 Cd 0.23553(19) 0.25006(9) 0.47217(11) 0.0282(3) Uani 1 1 d
Se4 Se 0.1609(2) 0.44348(12) 0.45492(15) 0.0245(4) Uani 1 1 d
Se3 Se 0.6923(2) 0.43235(13) 0.52639(14) 0.0227(4) Uani 1 1 d
Ge1 Ge 0.4292(2) 0.52307(12) 0.44535(14) 0.0189(4) Uani 1 1 d
Se6 Se -0.0844(3) 0.18824(12) 0.50140(17) 0.0271(4) Uani 1 1 d
Se2 Se 0.3763(2) 0.15497(14) 0.31589(15) 0.0300(5) Uani 1 1 d
Se5 Se 0.4413(2) 0.21583(13) 0.66457(14) 0.0291(5) Uani 1 1 d
Ge2 Ge 0.6129(2) 0.36109(12) 0.69346(15) 0.0192(4) Uani 1 1 d
Se1 Se 0.4557(3) 0.49775(13) 0.25267(15) 0.0273(5) Uani 1 1 d
Na1 Na 0.6702(13) 0.2986(6) 0.3087(8) 0.057(2) Uani 1 1 d
Na2 Na 0.5656(11) 0.0066(5) 0.6814(7) 0.048(2) Uani 1 1 d

loop_
_atom_site_aniso_label
_atom_site_aniso_U_11
_atom_site_aniso_U_22
_atom_site_aniso_U_33
_atom_site_aniso_U_23
_atom_site_aniso_U_13
_atom_site_aniso_U_12
Cd1 0.0336(8) 0.0248(6) 0.0257(7) -0.0025(6) 0.0029(6) -0.0053(6)
Se4 0.0213(9) 0.0196(9) 0.0321(10) 0.0018(8) 0.0029(8) -0.0048(7)
Se3 0.0223(10) 0.0254(9) 0.0214(9) 0.0022(7) 0.0066(7) 0.0043(8)
Ge1 0.0235(11) 0.0149(8) 0.0188(9) -0.0003(7) 0.0047(8) -0.0013(7)
Se6 0.0321(11) 0.0171(8) 0.0336(10) -0.0050(8) 0.0097(8) -0.0019(7)
Se2 0.0223(10) 0.0393(11) 0.0263(10) -0.0091(9) -0.0028(8) 0.0038(9)
Se5 0.0376(12) 0.0228(9) 0.0245(10) 0.0023(8) -0.0034(9) -0.0077(8)
Ge2 0.0213(10) 0.0194(9) 0.0160(9) -0.0003(7) -0.0002(7) -0.0023(7)
Se1 0.0396(12) 0.0252(9) 0.0177(9) 0.0025(7) 0.0064(8) -0.0053(8)
Na1 0.057(6) 0.042(5) 0.079(6) -0.007(5) 0.032(5) -0.004(4)
Na2 0.045(6) 0.044(5) 0.050(5) -0.001(4) -0.004(4) 0.005(4)

loop_
_atom_type_symbol
_atom_type_description
_atom_type_scat_dispersion_real
_atom_type_scat_dispersion_imag
_atom_type_scat_source
Na Na 0.0362 0.0249 'International Tables Vol C Tables 4.2.6.8 and 6.1.1.4'
Ge Ge 0.1547 1.8001 'International Tables Vol C Tables 4.2.6.8 and 6.1.1.4'
Se Se -0.0929 2.2259 'International Tables Vol C Tables 4.2.6.8 and 6.1.1.4'
Cd Cd -0.8075 1.2024 'International Tables Vol C Tables 4.2.6.8 and 6.1.1.4'

loop_
_geom_angle_atom_site_label_1
_geom_angle_atom_site_label_2
_geom_angle_atom_site_label_3
_geom_angle
_geom_angle_site_symmetry_1
_geom_angle_site_symmetry_3
Se4 Cd1 Se2 121.05(8) . .
Se4 Cd1 Se5 109.24(7) . .
Se2 Cd1 Se5 107.49(9) . .
Se4 Cd1 Se6 96.87(7) . .
Se2 Cd1 Se6 115.69(8) . .
Se5 Cd1 Se6 105.24(8) . .
Ge1 Se4 Cd1 105.39(9) . .
Ge1 Se4 Na2 104.67(17) . 3_455
Cd1 Se4 Na2 105.85(15) . 3_455
Ge1 Se4 Na2 85.41(15) . 4_454
Cd1 Se4 Na2 106.43(14) . 4_454
Na2 Se4 Na2 142.0(2) 3_455 4_454
Ge2 Se3 Ge1 103.79(9) . .
Ge2 Se3 Na1 119.82(17) . .
Ge1 Se3 Na1 90.26(19) . .
Ge2 Se3 Na2 86.76(16) . 3
Ge1 Se3 Na2 132.19(15) . 3
Na1 Se3 Na2 124.9(2) . 3
Se6 Ge1 Se4 109.73(10) 3 .
Se6 Ge1 Se1 115.81(9) 3 .
Se4 Ge1 Se1 101.06(9) . .
Se6 Ge1 Se3 115.20(10) 3 .
Se4 Ge1 Se3 115.94(9) . .
Se1 Ge1 Se3 97.94(9) . .
Ge1 Se6 Cd1 99.81(9) 3_445 .
Ge1 Se6 Na1 105.86(18) 3_445 1_455
Cd1 Se6 Na1 102.34(18) . 1_455
Ge2 Se2 Cd1 95.50(9) 4_454 .
Ge2 Se2 Na1 128.9(2) 4_454 .
Cd1 Se2 Na1 96.20(18) . .
Ge2 Se2 Na2 91.53(15) 4_454 2_554
Cd1 Se2 Na2 163.74(16) . 2_554
Na1 Se2 Na2 90.7(2) . 2_554
Ge2 Se5 Cd1 103.62(8) . .
Ge2 Se5 Na1 113.53(19) . 4_455
Cd1 Se5 Na1 99.3(2) . 4_455
Ge2 Se5 Na2 127.22(19) . .
Cd1 Se5 Na2 111.48(16) . .
Na1 Se5 Na2 98.5(2) 4_455 .
Se2 Ge2 Se5 115.69(9) 4 .
Se2 Ge2 Se1 107.74(10) 4 2_565
Se5 Ge2 Se1 113.34(11) . 2_565
Se2 Ge2 Se3 105.75(10) 4 .
Se5 Ge2 Se3 114.10(10) . .
Se1 Ge2 Se3 98.60(9) 2_565 .
Ge2 Se1 Ge1 107.72(9) 2_564 .
Ge2 Se1 Na2 117.02(16) 2_564 4_454
Ge1 Se1 Na2 93.21(18) . 4_454
Ge2 Se1 Na1 117.13(19) 2_564 .
Ge1 Se1 Na1 91.46(18) . .
Na2 Se1 Na1 121.0(2) 4_454 .
Se5 Na1 Se2 126.0(3) 4_554 .
Se5 Na1 Se1 108.7(3) 4_554 .
Se2 Na1 Se1 100.2(3) . .
Se5 Na1 Se6 91.1(3) 4_554 1_655
Se2 Na1 Se6 92.7(2) . 1_655
Se1 Na1 Se6 142.3(3) . 1_655
Se5 Na1 Se3 125.9(3) 4_554 .
Se2 Na1 Se3 106.3(3) . .
Se1 Na1 Se3 70.58(18) . .
Se6 Na1 Se3 71.9(2) 1_655 .
Se5 Na2 Se1 109.8(2) . 4
Se5 Na2 Se4 108.3(2) . 3_545
Se1 Na2 Se4 83.7(2) 4 3_545
Se5 Na2 Se2 120.5(3) . 2
Se1 Na2 Se2 110.6(2) 4 2
Se4 Na2 Se2 117.8(2) 3_545 2
Se5 Na2 Se3 90.0(2) . 3_445
Se1 Na2 Se3 153.6(3) 4 3_445
Se4 Na2 Se3 73.23(17) 3_545 3_445
Se2 Na2 Se3 70.85(18) 2 3_445
Se5 Na2 Se4 84.32(19) . 4
Se1 Na2 Se4 70.13(16) 4 4
Se4 Na2 Se4 153.6(3) 3_545 4
Se2 Na2 Se4 70.77(17) 2 4
Se3 Na2 Se4 131.1(3) 3_445 4

loop_
_geom_bond_atom_site_label_1
_geom_bond_atom_site_label_2
_geom_bond_distance
_geom_bond_site_symmetry_2
Cd1 Se4 2.613(2) .
Cd1 Se2 2.625(2) .
Cd1 Se5 2.631(2) .
Cd1 Se6 2.635(3) .
Se4 Ge1 2.309(3) .
Se4 Na2 3.049(8) 3_455
Se4 Na2 3.335(8) 4_454
Se3 Ge2 2.384(3) .
Se3 Ge1 2.403(3) .
Se3 Na1 3.147(9) .
Se3 Na2 3.295(8) 3
Ge1 Se6 2.287(3) 3
Ge1 Se1 2.388(3) .
Se6 Ge1 2.287(3) 3_445
Se6 Na1 3.108(10) 1_455
Se2 Ge2 2.306(3) 4_454
Se2 Na1 2.936(9) .
Se2 Na2 3.154(8) 2_554
Se5 Ge2 2.312(3) .
Se5 Na1 2.897(9) 4_455
Se5 Na2 2.912(8) .
Ge2 Se2 2.306(3) 4
Ge2 Se1 2.379(3) 2_565
Se1 Ge2 2.379(3) 2_564
Se1 Na2 2.954(8) 4_454
Se1 Na1 3.108(9) .
Na1 Se5 2.897(9) 4_554
Na1 Se6 3.108(10) 1_655
Na2 Se1 2.954(8) 4
Na2 Se4 3.049(8) 3_545
Na2 Se2 3.154(8) 2
Na2 Se3 3.295(8) 3_445
Na2 Se4 3.335(8) 4
